data_7051765
loop_
_publ_author_name
'Deiters, Emmanuel'
'Bulach, V\'eronique'
'Wais Hosseini, Mir'

_publ_section_title
;
 Molecular tectonics: ribbon type coordination networks based on
 porphyrins bearing two pyridine or two pyridine N-oxide units
;
_journal_issue 1
_journal_name_full 'New Journal of Chemistry'
_journal_page_first 99
_journal_paper_doi 10.1039/b708352a
_journal_volume 32
_journal_year 2008
_chemical_formula_sum 'C85.5 H55 Cd Cl3 Cu2 N14 O6.5'
_chemical_formula_weight 1728.26
_chemical_name_systematic
;
?
;
_space_group_IT_number 57
_symmetry_cell_setting orthorhombic
_symmetry_space_group_name_Hall '-P 2c 2b'
_symmetry_space_group_name_H-M 'P b c m'
_atom_sites_solution_hydrogens geom
_atom_sites_solution_primary direct
_atom_sites_solution_secondary difmap
_audit_creation_method SHELXL-97
_cell_angle_alpha 90.00
_cell_angle_beta 90.00
_cell_angle_gamma 90.00
_cell_formula_units_Z 4
_cell_length_a 8.7394(4)
_cell_length_b 27.7882(16)
_cell_length_c 31.3773(16)
_cell_measurement_reflns_used 2941
_cell_measurement_temperature 173(2)
_cell_measurement_theta_max 19.53
_cell_measurement_theta_min 2.44
_cell_volume 7620.0(7)
_computing_cell_refinement 'Bruker SMART'
_computing_data_collection 'Bruker SMART'
_computing_data_reduction 'Bruker SAINT'
_computing_molecular_graphics 'Bruker SHELXTL'
_computing_publication_material 'Bruker SHELXTL'
_computing_structure_refinement 'SHELXL-97 (Sheldrick, 1997)'
_computing_structure_solution 'SHELXS-97 (Sheldrick, 1990)'
_diffrn_ambient_temperature 173(2)
_diffrn_measured_fraction_theta_full 0.996
_diffrn_measured_fraction_theta_max 0.996
_diffrn_measurement_device_type 'CCD area detector'
_diffrn_measurement_method 'phi and omega scans'
_diffrn_radiation_monochromator graphite
_diffrn_radiation_source 'fine-focus sealed tube'
_diffrn_radiation_type MoK\a
_diffrn_radiation_wavelength 0.71073
_diffrn_reflns_av_R_equivalents 0.1622
_diffrn_reflns_av_sigmaI/netI 0.1450
_diffrn_reflns_limit_h_max 11
_diffrn_reflns_limit_h_min -11
_diffrn_reflns_limit_k_max 32
_diffrn_reflns_limit_k_min -36
_diffrn_reflns_limit_l_max 40
_diffrn_reflns_limit_l_min -40
_diffrn_reflns_number 55803
_diffrn_reflns_theta_full 27.50
_diffrn_reflns_theta_max 27.50
_diffrn_reflns_theta_min 1.96
_exptl_absorpt_coefficient_mu 1.001
_exptl_absorpt_correction_T_max 0.9802
_exptl_absorpt_correction_T_min 0.9332
_exptl_absorpt_correction_type multi-scan
_exptl_absorpt_process_details sadabs
_exptl_crystal_colour orange
_exptl_crystal_density_diffrn 1.506
_exptl_crystal_density_meas ?
_exptl_crystal_density_method 'not measured'
_exptl_crystal_description prism
_exptl_crystal_F_000 3500
_exptl_crystal_size_max 0.07
_exptl_crystal_size_mid 0.03
_exptl_crystal_size_min 0.02
_refine_diff_density_max 3.017
_refine_diff_density_min -1.138
_refine_diff_density_rms 0.211
_refine_ls_extinction_method none
_refine_ls_goodness_of_fit_ref 1.566
_refine_ls_hydrogen_treatment constr
_refine_ls_matrix_type full
_refine_ls_number_parameters 502
_refine_ls_number_reflns 8890
_refine_ls_number_restraints 14
_refine_ls_restrained_S_all 1.583
_refine_ls_R_factor_all 0.2138
_refine_ls_R_factor_gt 0.1123
_refine_ls_shift/su_max 0.010
_refine_ls_shift/su_mean 0.004
_refine_ls_structure_factor_coef Fsqd
_refine_ls_weighting_details 'calc w=1/[\s^2^(Fo^2^)+(0.1000P)^2^+0.3000P] where P=(Fo^2^+2Fc^2^)/3'
_refine_ls_weighting_scheme calc
_refine_ls_wR_factor_gt 0.2858
_refine_ls_wR_factor_ref 0.3157
_reflns_number_gt 4364
_reflns_number_total 8890
_reflns_threshold_expression >2sigma(I)
_cod_data_source_file b708352a.txt
_cod_data_source_block e412a
_cod_depositor_comments
;
The following automatic conversions were performed:
'_symmetry_cell_setting' value 'Orthorhombic' changed to 'orthorhombic'
according to '/home/saulius/struct/CIF-dictionaries/cif_core.dic'
dictionary named 'cif_core.dic' version 2.4.1 from 2010-06-29.

Automatic conversion script
Id: cif_fix_enum 1527 2010-12-29 10:47:43Z saulius 

The following automatic conversions were performed:

'_exptl_crystal_density_meas' value 'none' was changed to '?' - the
value is perceived as not measured.

Automatic conversion script
Id: cif_fix_values 3008 2015-01-20 13:52:24Z robertas 
;
_cod_original_sg_symbol_H-M Pbcm
_cod_original_formula_sum 'C85.50 H55 Cd Cl3 Cu2 N14 O6.50'
_cod_database_code 7051765

loop_
_symmetry_equiv_pos_as_xyz
'x, y, z'
'-x, -y, z+1/2'
'-x, y+1/2, -z+1/2'
'x, -y+1/2, -z'
'-x, -y, -z'
'x, y, -z-1/2'
'x, -y-1/2, z-1/2'
'-x, y-1/2, z'

loop_
_atom_site_label
_atom_site_type_symbol
_atom_site_fract_x
_atom_site_fract_y
_atom_site_fract_z
_atom_site_U_iso_or_equiv
_atom_site_adp_type
_atom_site_occupancy
_atom_site_symmetry_multiplicity
_atom_site_calc_flag
_atom_site_refinement_flags
_atom_site_disorder_assembly
_atom_site_disorder_group
N6 N 0.4318(9) 0.3626(3) 0.3018(3) 0.033(2) Uani 1 1 d . . .
C29 C 0.3324(13) 0.3871(5) 0.3260(4) 0.053(3) Uani 1 1 d . . .
C28 C 0.5768(13) 0.3746(5) 0.3079(4) 0.052(4) Uani 1 1 d . . .
Cd1 Cd 0.64990(12) 0.80597(4) 0.2500 0.0299(3) Uani 1 2 d S . .
Cu2 Cu 0.75710(15) 0.54230(5) 0.46686(4) 0.0322(4) Uani 1 1 d . . .
N1 N 0.8241(10) 0.6105(3) 0.4665(2) 0.033(2) Uani 1 1 d . . .
N2 N 0.6968(9) 0.5475(3) 0.4063(3) 0.032(2) Uani 1 1 d . . .
N3 N 0.6676(9) 0.4773(3) 0.4695(2) 0.033(2) Uani 1 1 d . . .
N4 N 0.8389(10) 0.5342(3) 0.5251(2) 0.033(2) Uani 1 1 d . . .
C1 C 0.8870(12) 0.6355(4) 0.5000(3) 0.034(3) Uani 1 1 d . . .
C2 C 0.9030(15) 0.6856(4) 0.4895(3) 0.050(3) Uani 1 1 d . . .
H2 H 0.9436 0.7102 0.5073 0.060 Uiso 1 1 calc R . .
C3 C 0.8480(14) 0.6907(4) 0.4491(3) 0.047(3) Uani 1 1 d . . .
H3 H 0.8416 0.7199 0.4333 0.056 Uiso 1 1 calc R . .
C4 C 0.8018(13) 0.6439(4) 0.4348(3) 0.041(3) Uani 1 1 d . . .
C5 C 0.7488(12) 0.6337(4) 0.3939(3) 0.032(2) Uani 1 1 d . . .
C6 C 0.7101(12) 0.5885(4) 0.3797(3) 0.034(3) Uani 1 1 d . . .
C7 C 0.6696(12) 0.5747(4) 0.3364(3) 0.039(3) Uani 1 1 d . . .
H7 H 0.6712 0.5952 0.3121 0.046 Uiso 1 1 calc R . .
C8 C 0.6295(12) 0.5282(4) 0.3368(3) 0.037(3) Uani 1 1 d . . .
H8 H 0.5978 0.5098 0.3129 0.045 Uiso 1 1 calc R . .
C9 C 0.6431(11) 0.5110(4) 0.3801(3) 0.030(2) Uani 1 1 d . . .
C10 C 0.5874(12) 0.4676(4) 0.3953(3) 0.034(3) Uani 1 1 d . . .
C11 C 0.5865(12) 0.4533(4) 0.4377(3) 0.035(3) Uani 1 1 d . . .
C12 C 0.5148(14) 0.4118(4) 0.4543(4) 0.047(3) Uani 1 1 d . . .
H12 H 0.4493 0.3903 0.4394 0.056 Uiso 1 1 calc R . .
C13 C 0.5581(13) 0.4088(4) 0.4960(4) 0.047(3) Uani 1 1 d . . .
H13 H 0.5270 0.3847 0.5156 0.056 Uiso 1 1 calc R . .
C14 C 0.6562(13) 0.4472(4) 0.5048(3) 0.038(3) Uani 1 1 d . . .
C15 C 0.7453(13) 0.4516(4) 0.5424(3) 0.039(3) Uani 1 1 d . . .
C16 C 0.8369(12) 0.4933(4) 0.5499(3) 0.032(2) Uani 1 1 d . . .
C17 C 0.9326(12) 0.4979(4) 0.5869(3) 0.039(3) Uani 1 1 d . . .
H17 H 0.9540 0.4743 0.6079 0.047 Uiso 1 1 calc R . .
C18 C 0.9853(12) 0.5436(5) 0.5849(3) 0.040(3) Uani 1 1 d . . .
H18 H 1.0520 0.5578 0.6053 0.049 Uiso 1 1 calc R . .
C19 C 0.9271(12) 0.5678(4) 0.5480(3) 0.038(3) Uani 1 1 d . . .
C20 C 0.9427(12) 0.6155(4) 0.5374(3) 0.032(2) Uani 1 1 d . . .
C21 C 0.6128(14) 0.7046(4) 0.3636(3) 0.048(3) Uani 1 1 d . . .
H21 H 0.5338 0.6998 0.3840 0.058 Uiso 1 1 calc R . .
C22 C 0.6004(13) 0.7423(4) 0.3342(3) 0.043(3) Uani 1 1 d . . .
H22 H 0.5143 0.7631 0.3360 0.051 Uiso 1 1 calc R . .
N5 N 0.7031(9) 0.7504(3) 0.3040(3) 0.031(2) Uani 1 1 d . . .
C23 C 0.8249(13) 0.7204(5) 0.3043(4) 0.056(4) Uani 1 1 d . . .
H23 H 0.9006 0.7256 0.2831 0.068 Uiso 1 1 calc R . .
C24 C 0.8499(14) 0.6838(5) 0.3316(4) 0.055(4) Uani 1 1 d . . .
H24 H 0.9399 0.6647 0.3298 0.066 Uiso 1 1 calc R . .
C25 C 0.7360(13) 0.6746(4) 0.3635(3) 0.038(3) Uani 1 1 d . . .
C26 C 0.5308(13) 0.4312(4) 0.3626(3) 0.039(3) Uani 1 1 d . . .
C27 C 0.3738(14) 0.4213(6) 0.3569(4) 0.064(4) Uani 1 1 d . . .
H27 H 0.2983 0.4372 0.3736 0.077 Uiso 1 1 calc R . .
H28 H 0.6490 0.3580 0.2908 0.077 Uiso 1 1 d R . .
H29 H 0.2263 0.3809 0.3215 0.077 Uiso 1 1 d R . .
C30 C 0.6307(14) 0.4078(5) 0.3362(4) 0.057(4) Uani 1 1 d . . .
H30 H 0.7371 0.4147 0.3376 0.069 Uiso 1 1 calc R . .
C31 C 0.7414(12) 0.4151(4) 0.5751(3) 0.038(3) Uani 1 1 d . . .
C32 C 0.7016(12) 0.4245(5) 0.6167(3) 0.044(3) Uani 1 1 d . . .
H32 H 0.6692 0.4561 0.6239 0.053 Uiso 1 1 calc R . .
C33 C 0.7065(14) 0.3901(5) 0.6485(4) 0.055(4) Uani 1 1 d . . .
H33 H 0.6781 0.3980 0.6769 0.066 Uiso 1 1 calc R . .
C34 C 0.7527(14) 0.3448(6) 0.6385(4) 0.063(4) Uani 1 1 d . . .
H34 H 0.7577 0.3208 0.6599 0.076 Uiso 1 1 calc R . .
C35 C 0.7925(15) 0.3338(5) 0.5968(4) 0.062(4) Uani 1 1 d . . .
H35 H 0.8241 0.3021 0.5899 0.074 Uiso 1 1 calc R . .
C36 C 0.7870(13) 0.3684(5) 0.5653(4) 0.049(3) Uani 1 1 d . . .
H36 H 0.8145 0.3603 0.5369 0.059 Uiso 1 1 calc R . .
C37 C 1.0181(18) 0.6466(6) 0.5704(4) 0.083(2) Uani 1 1 d . . .
C38 C 0.9369(18) 0.6619(6) 0.6046(4) 0.083(2) Uani 1 1 d . . .
H38 H 0.8329 0.6525 0.6076 0.100 Uiso 1 1 calc R . .
C39 C 1.0054(18) 0.6922(6) 0.6366(4) 0.083(2) Uani 1 1 d . . .
H39 H 0.9465 0.7030 0.6602 0.100 Uiso 1 1 calc R . .
C40 C 1.1469(18) 0.7047(6) 0.6331(4) 0.083(2) Uani 1 1 d . . .
H40 H 1.1918 0.7245 0.6544 0.100 Uiso 1 1 calc R . .
C41 C 1.2350(18) 0.6896(6) 0.5987(4) 0.083(2) Uani 1 1 d . . .
H41 H 1.3393 0.6987 0.5963 0.100 Uiso 1 1 calc R . .
C42 C 1.1678(18) 0.6611(6) 0.5682(4) 0.083(2) Uani 1 1 d . . .
H42 H 1.2277 0.6510 0.5446 0.100 Uiso 1 1 calc R . .
N7 N 1.0082(16) 0.8368(6) 0.2500 0.064(5) Uani 1 2 d SD . .
O1 O 0.8717(14) 0.8510(5) 0.2500 0.067(4) Uani 1 2 d SD . .
O2 O 1.044(2) 0.7933(6) 0.2500 0.097(6) Uani 1 2 d SD . .
O3 O 1.1076(15) 0.8684(6) 0.2500 0.107(6) Uani 1 2 d SD . .
N8 N 0.354(6) 0.7582(17) 0.2500 0.108(8) Uani 0.50 2 d SPD . .
O4 O 0.392(6) 0.7787(17) 0.2500 0.108(8) Uani 0.50 2 d SP . .
O5 O 0.284(3) 0.7371(9) 0.2826(3) 0.108(8) Uani 0.50 1 d PD . .
N9 N 0.529(2) 0.1462(7) 0.2500 0.040(3) Uani 0.50 2 d SPD . .
O6 O 0.626(2) 0.1794(7) 0.2500 0.040(3) Uani 0.50 2 d SPD . .
O7 O 0.397(2) 0.1592(7) 0.2500 0.040(3) Uani 0.50 2 d SPD . .
O8 O 0.562(2) 0.1031(7) 0.2500 0.040(3) Uani 0.50 2 d SPD . .
C43 C 0.892(4) 0.9659(13) 0.2500 0.0467(12) Uani 0.50 2 d SP . .
Cl1 Cl 0.9950(7) 0.9832(2) 0.20346(18) 0.0467(12) Uani 0.50 1 d P . .
Cl2 Cl 0.7201(10) 0.9957(3) 0.2500 0.0467(12) Uani 0.50 2 d SP . .
C44 C 0.975(3) 0.1115(12) 0.2500 0.033(7) Uani 0.50 2 d SP . .
O9 O 0.933(2) 0.1573(8) 0.2500 0.038(5) Uani 0.50 2 d SP . .
Cl5 Cl 0.5602(11) 0.7184(4) 0.5386(3) 0.033(2) Uiso 0.25 1 d PD . .
Cl4 Cl 0.457(2) 0.7059(7) 0.4637(5) 0.113(7) Uiso 0.25 1 d PD . .
C45 C 0.472(2) 0.7500 0.5000 0.093(15) Uiso 0.50 2 d SPD . .
Cl6 Cl 0.2790(15) 0.7552(8) 0.5097(6) 0.093(6) Uiso 0.25 1 d PD . .

loop_
_atom_site_aniso_label
_atom_site_aniso_U_11
_atom_site_aniso_U_22
_atom_site_aniso_U_33
_atom_site_aniso_U_23
_atom_site_aniso_U_13
_atom_site_aniso_U_12
N6 0.033(5) 0.035(6) 0.032(5) 0.000(4) -0.003(4) 0.002(4)
C29 0.040(7) 0.059(9) 0.060(8) -0.020(7) -0.009(6) 0.002(7)
C28 0.035(7) 0.072(10) 0.049(7) -0.023(7) 0.012(6) -0.018(7)
Cd1 0.0341(6) 0.0290(6) 0.0266(5) 0.000 0.000 0.0038(6)
Cu2 0.0435(8) 0.0276(7) 0.0255(6) 0.0027(5) 0.0005(6) 0.0055(6)
N1 0.053(6) 0.029(5) 0.018(4) -0.002(4) -0.006(4) 0.004(5)
N2 0.036(5) 0.033(6) 0.028(4) 0.000(4) -0.001(4) 0.004(4)
N3 0.038(5) 0.030(5) 0.031(4) 0.007(4) 0.010(4) 0.011(4)
N4 0.038(5) 0.030(5) 0.030(4) 0.005(4) 0.001(4) 0.000(4)
C1 0.043(6) 0.029(6) 0.031(6) 0.004(5) 0.001(5) 0.005(5)
C2 0.089(9) 0.026(7) 0.035(6) 0.000(5) -0.009(6) 0.008(6)
C3 0.068(8) 0.034(7) 0.038(6) 0.001(5) -0.016(6) 0.009(7)
C4 0.060(7) 0.028(7) 0.036(6) -0.002(5) -0.002(5) 0.008(6)
C5 0.042(6) 0.036(6) 0.017(4) -0.003(4) -0.004(4) -0.005(6)
C6 0.036(6) 0.035(7) 0.029(5) 0.002(5) -0.006(4) -0.003(5)
C7 0.049(7) 0.040(7) 0.026(5) 0.002(5) 0.001(5) 0.001(6)
C8 0.053(7) 0.039(7) 0.020(5) -0.003(5) 0.006(5) -0.001(6)
C9 0.034(6) 0.028(6) 0.030(5) -0.002(4) 0.000(5) 0.006(5)
C10 0.033(6) 0.034(7) 0.035(6) 0.003(5) 0.005(5) 0.006(5)
C11 0.042(6) 0.034(7) 0.030(5) 0.001(5) 0.002(5) 0.004(5)
C12 0.060(8) 0.037(8) 0.044(7) 0.011(5) 0.004(6) -0.001(6)
C13 0.052(8) 0.034(8) 0.054(7) 0.005(6) 0.017(6) 0.004(6)
C14 0.044(7) 0.036(7) 0.033(6) -0.002(5) 0.011(5) 0.009(6)
C15 0.045(7) 0.046(8) 0.024(5) 0.006(5) 0.006(5) 0.014(6)
C16 0.040(6) 0.032(6) 0.024(5) 0.000(4) 0.002(5) 0.013(6)
C17 0.040(7) 0.040(8) 0.036(6) 0.005(5) 0.003(5) 0.013(6)
C18 0.035(6) 0.059(9) 0.028(5) -0.002(5) 0.000(5) 0.019(6)
C19 0.043(7) 0.049(8) 0.021(5) 0.001(5) 0.001(5) 0.011(6)
C20 0.045(7) 0.025(6) 0.026(5) 0.000(4) 0.002(5) 0.002(5)
C21 0.054(8) 0.049(9) 0.042(7) 0.019(6) 0.017(6) 0.017(6)
C22 0.045(7) 0.047(8) 0.036(6) 0.011(5) 0.012(5) 0.008(6)
N5 0.036(5) 0.028(5) 0.030(5) 0.005(4) -0.006(4) 0.000(4)
C23 0.044(8) 0.071(10) 0.054(7) 0.028(7) 0.023(6) 0.028(7)
C24 0.060(8) 0.063(10) 0.042(6) 0.019(6) 0.011(6) 0.027(7)
C25 0.059(7) 0.031(6) 0.025(5) -0.002(5) -0.002(5) -0.001(6)
C26 0.057(8) 0.024(7) 0.035(6) 0.005(5) -0.005(5) -0.004(6)
C27 0.041(8) 0.085(12) 0.068(9) -0.021(8) -0.002(6) 0.017(8)
C30 0.048(8) 0.070(10) 0.054(8) -0.026(7) 0.008(6) -0.014(7)
C31 0.046(7) 0.032(7) 0.035(6) 0.009(5) 0.007(5) 0.011(6)
C32 0.046(7) 0.046(8) 0.039(6) 0.013(6) 0.011(5) 0.009(6)
C33 0.060(8) 0.071(11) 0.035(6) 0.017(7) 0.011(6) 0.015(8)
C34 0.055(9) 0.072(11) 0.063(9) 0.040(8) 0.004(7) -0.014(8)
C35 0.081(10) 0.043(9) 0.061(9) 0.015(7) 0.011(7) 0.010(7)
C36 0.054(8) 0.044(8) 0.049(7) 0.009(6) 0.001(6) 0.005(6)
C37 0.088(5) 0.105(6) 0.057(4) -0.043(4) 0.000(4) -0.012(5)
C38 0.088(5) 0.105(6) 0.057(4) -0.043(4) 0.000(4) -0.012(5)
C39 0.088(5) 0.105(6) 0.057(4) -0.043(4) 0.000(4) -0.012(5)
C40 0.088(5) 0.105(6) 0.057(4) -0.043(4) 0.000(4) -0.012(5)
C41 0.088(5) 0.105(6) 0.057(4) -0.043(4) 0.000(4) -0.012(5)
C42 0.088(5) 0.105(6) 0.057(4) -0.043(4) 0.000(4) -0.012(5)
N7 0.033(9) 0.098(17) 0.060(10) 0.000 0.000 -0.023(11)
O1 0.054(8) 0.093(12) 0.056(8) 0.000 0.000 -0.033(8)
O2 0.147(16) 0.047(11) 0.096(12) 0.000 0.000 -0.027(11)
O3 0.040(8) 0.067(12) 0.21(2) 0.000 0.000 -0.026(8)
N8 0.138(18) 0.12(2) 0.065(9) 0.000 0.000 0.103(15)
O4 0.138(18) 0.12(2) 0.065(9) 0.000 0.000 0.103(15)
O5 0.138(18) 0.12(2) 0.065(9) 0.000 0.000 0.103(15)
N9 0.057(7) 0.026(6) 0.038(6) 0.000 0.000 -0.001(6)
O6 0.057(7) 0.026(6) 0.038(6) 0.000 0.000 -0.001(6)
O7 0.057(7) 0.026(6) 0.038(6) 0.000 0.000 -0.001(6)
O8 0.057(7) 0.026(6) 0.038(6) 0.000 0.000 -0.001(6)
C43 0.057(3) 0.039(3) 0.044(3) 0.000 0.000 0.004(2)
Cl1 0.057(3) 0.039(3) 0.044(3) 0.000 0.000 0.004(2)
Cl2 0.057(3) 0.039(3) 0.044(3) 0.000 0.000 0.004(2)
C44 0.022(15) 0.04(2) 0.042(17) 0.000 0.000 -0.016(15)
O9 0.048(13) 0.043(15) 0.024(10) 0.000 0.000 0.000(12)

loop_
_atom_type_symbol
_atom_type_description
_atom_type_scat_dispersion_real
_atom_type_scat_dispersion_imag
_atom_type_scat_source
C C 0.0033 0.0016 'International Tables Vol C Tables 4.2.6.8 and 6.1.1.4'
H H 0.0000 0.0000 'International Tables Vol C Tables 4.2.6.8 and 6.1.1.4'
N N 0.0061 0.0033 'International Tables Vol C Tables 4.2.6.8 and 6.1.1.4'
O O 0.0106 0.0060 'International Tables Vol C Tables 4.2.6.8 and 6.1.1.4'
Cl Cl 0.1484 0.1585 'International Tables Vol C Tables 4.2.6.8 and 6.1.1.4'
Cu Cu 0.3201 1.2651 'International Tables Vol C Tables 4.2.6.8 and 6.1.1.4'
Cd Cd -0.8075 1.2024 'International Tables Vol C Tables 4.2.6.8 and 6.1.1.4'

loop_
_geom_angle_atom_site_label_1
_geom_angle_atom_site_label_2
_geom_angle_atom_site_label_3
_geom_angle
_geom_angle_site_symmetry_1
_geom_angle_site_symmetry_3
_geom_angle_publ_flag
C28 N6 C29 114.2(10) . . ?
C28 N6 Cd1 123.6(7) . 3_645 ?
C29 N6 Cd1 122.1(7) . 3_645 ?
N6 C29 C27 124.6(11) . . ?
N6 C29 H29 116.9 . . ?
C27 C29 H29 118.5 . . ?
N6 C28 C30 126.4(11) . . ?
N6 C28 H28 115.7 . . ?
C30 C28 H28 117.8 . . ?
O1 Cd1 N5 101.0(3) . 6_556 ?
O1 Cd1 N5 101.0(3) . . ?
N5 Cd1 N5 92.9(4) 6_556 . ?
O1 Cd1 N6 83.9(3) . 8_665 ?
N5 Cd1 N6 173.7(3) 6_556 8_665 ?
N5 Cd1 N6 90.1(3) . 8_665 ?
O1 Cd1 N6 83.9(3) . 3_655 ?
N5 Cd1 N6 90.1(3) 6_556 3_655 ?
N5 Cd1 N6 173.7(3) . 3_655 ?
N6 Cd1 N6 86.5(4) 8_665 3_655 ?
O1 Cd1 O4 165.7(12) . . ?
N5 Cd1 O4 88.8(8) 6_556 . ?
N5 Cd1 O4 88.8(8) . . ?
N6 Cd1 O4 85.8(9) 8_665 . ?
N6 Cd1 O4 85.8(9) 3_655 . ?
N3 Cu2 N4 90.0(3) . . ?
N3 Cu2 N2 90.1(4) . . ?
N4 Cu2 N2 173.7(3) . . ?
N3 Cu2 N1 173.4(3) . . ?
N4 Cu2 N1 90.5(3) . . ?
N2 Cu2 N1 90.1(3) . . ?
C4 N1 C1 105.6(9) . . ?
C4 N1 Cu2 127.5(7) . . ?
C1 N1 Cu2 126.6(7) . . ?
C9 N2 C6 105.5(8) . . ?
C9 N2 Cu2 127.2(7) . . ?
C6 N2 Cu2 127.2(7) . . ?
C14 N3 C11 104.2(9) . . ?
C14 N3 Cu2 127.8(7) . . ?
C11 N3 Cu2 127.7(7) . . ?
C16 N4 C19 105.4(8) . . ?
C16 N4 Cu2 127.8(7) . . ?
C19 N4 Cu2 126.5(7) . . ?
N1 C1 C20 125.8(10) . . ?
N1 C1 C2 110.7(9) . . ?
C20 C1 C2 123.2(10) . . ?
C3 C2 C1 106.2(10) . . ?
C3 C2 H2 126.9 . . ?
C1 C2 H2 126.9 . . ?
C2 C3 C4 107.2(10) . . ?
C2 C3 H3 126.4 . . ?
C4 C3 H3 126.4 . . ?
N1 C4 C5 125.2(10) . . ?
N1 C4 C3 110.3(9) . . ?
C5 C4 C3 124.4(10) . . ?
C6 C5 C4 124.4(10) . . ?
C6 C5 C25 118.2(9) . . ?
C4 C5 C25 117.4(10) . . ?
C5 C6 N2 124.3(9) . . ?
C5 C6 C7 127.0(10) . . ?
N2 C6 C7 108.7(9) . . ?
C8 C7 C6 107.9(9) . . ?
C8 C7 H7 126.1 . . ?
C6 C7 H7 126.1 . . ?
C7 C8 C9 108.0(9) . . ?
C7 C8 H8 126.0 . . ?
C9 C8 H8 126.0 . . ?
C10 C9 N2 123.6(9) . . ?
C10 C9 C8 125.7(10) . . ?
N2 C9 C8 109.9(9) . . ?
C9 C10 C11 125.5(10) . . ?
C9 C10 C26 117.4(9) . . ?
C11 C10 C26 116.9(10) . . ?
C10 C11 N3 123.0(10) . . ?
C10 C11 C12 126.2(11) . . ?
N3 C11 C12 110.7(9) . . ?
C13 C12 C11 106.3(11) . . ?
C13 C12 H12 126.9 . . ?
C11 C12 H12 126.8 . . ?
C12 C13 C14 108.2(11) . . ?
C12 C13 H13 125.9 . . ?
C14 C13 H13 125.9 . . ?
N3 C14 C13 110.2(10) . . ?
N3 C14 C15 124.8(11) . . ?
C13 C14 C15 124.6(11) . . ?
C14 C15 C16 120.9(10) . . ?
C14 C15 C31 121.1(11) . . ?
C16 C15 C31 117.9(9) . . ?
N4 C16 C15 125.7(9) . . ?
N4 C16 C17 112.1(10) . . ?
C15 C16 C17 122.1(10) . . ?
C18 C17 C16 104.2(10) . . ?
C18 C17 H17 127.9 . . ?
C16 C17 H17 127.9 . . ?
C17 C18 C19 110.9(10) . . ?
C17 C18 H18 124.6 . . ?
C19 C18 H18 124.6 . . ?
C20 C19 N4 124.7(9) . . ?
C20 C19 C18 127.8(11) . . ?
N4 C19 C18 107.3(10) . . ?
C19 C20 C1 123.9(10) . . ?
C19 C20 C37 115.6(11) . . ?
C1 C20 C37 120.5(11) . . ?
C25 C21 C22 121.2(10) . . ?
C25 C21 H21 119.4 . . ?
C22 C21 H21 119.4 . . ?
N5 C22 C21 123.0(11) . . ?
N5 C22 H22 118.5 . . ?
C21 C22 H22 118.5 . . ?
C22 N5 C23 115.1(9) . . ?
C22 N5 Cd1 119.7(7) . . ?
C23 N5 Cd1 124.6(7) . . ?
C24 C23 N5 126.7(11) . . ?
C24 C23 H23 116.7 . . ?
N5 C23 H23 116.7 . . ?
C23 C24 C25 117.8(11) . . ?
C23 C24 H24 121.1 . . ?
C25 C24 H24 121.1 . . ?
C21 C25 C24 116.1(10) . . ?
C21 C25 C5 121.8(10) . . ?
C24 C25 C5 122.1(10) . . ?
C30 C26 C27 116.8(11) . . ?
C30 C26 C10 121.1(10) . . ?
C27 C26 C10 122.1(10) . . ?
C29 C27 C26 118.0(11) . . ?
C29 C27 H27 121.0 . . ?
C26 C27 H27 121.0 . . ?
C28 C30 C26 119.7(11) . . ?
C28 C30 H30 120.1 . . ?
C26 C30 H30 120.1 . . ?
C32 C31 C36 117.2(10) . . ?
C32 C31 C15 123.1(11) . . ?
C36 C31 C15 119.6(10) . . ?
C31 C32 C33 123.1(12) . . ?
C31 C32 H32 118.5 . . ?
C33 C32 H32 118.5 . . ?
C34 C33 C32 118.8(12) . . ?
C34 C33 H33 120.6 . . ?
C32 C33 H33 120.6 . . ?
C33 C34 C35 119.8(12) . . ?
C33 C34 H34 120.1 . . ?
C35 C34 H34 120.1 . . ?
C36 C35 C34 120.9(14) . . ?
C36 C35 H35 119.5 . . ?
C34 C35 H35 119.5 . . ?
C35 C36 C31 120.1(12) . . ?
C35 C36 H36 119.9 . . ?
C31 C36 H36 119.9 . . ?
C38 C37 C42 116.5(14) . . ?
C38 C37 C20 119.8(14) . . ?
C42 C37 C20 123.7(12) . . ?
C37 C38 C39 121.2(15) . . ?
C37 C38 H38 119.4 . . ?
C39 C38 H38 119.4 . . ?
C40 C39 C38 119.8(14) . . ?
C40 C39 H39 120.1 . . ?
C38 C39 H39 120.1 . . ?
C39 C40 C41 121.0(14) . . ?
C39 C40 H40 119.5 . . ?
C41 C40 H40 119.5 . . ?
C42 C41 C40 118.6(15) . . ?
C42 C41 H41 120.7 . . ?
C40 C41 H41 120.7 . . ?
C37 C42 C41 123.0(14) . . ?
C37 C42 H42 118.5 . . ?
C41 C42 H42 118.5 . . ?
O3 N7 O2 120.9(16) . . ?
O3 N7 O1 116.4(16) . . ?
O2 N7 O1 122.7(17) . . ?
N7 O1 Cd1 128.9(12) . . ?
O4 N8 O5 128(3) . 6_556 ?
O4 N8 O5 128(3) . . ?
O5 N8 O5 101(2) 6_556 . ?
O5 O4 O5 69(2) 6_556 . ?
N8 O4 Cd1 139(10) . . ?
O5 O4 Cd1 134.2(19) 6_556 . ?
O5 O4 Cd1 134.2(19) . . ?
O7 N9 O8 121(2) . . ?
O7 N9 O6 115(2) . . ?
O8 N9 O6 124(2) . . ?
Cl2 C43 Cl1 108.1(13) . 6_556 ?
Cl2 C43 Cl1 108.1(13) . . ?
Cl1 C43 Cl1 110.3(19) 6_556 . ?
C45 Cl5 Cl4 46.9(4) . 4_566 ?
C45 Cl4 Cl6 53.5(9) . 4_566 ?
C45 Cl4 Cl5 47.1(6) . 4_566 ?
Cl6 Cl4 Cl5 80.2(8) 4_566 4_566 ?
Cl4 C45 Cl4 170.9(18) 4_566 . ?
Cl4 C45 Cl5 86.0(8) 4_566 . ?
Cl4 C45 Cl5 98.2(7) . . ?
Cl4 C45 Cl5 98.2(7) 4_566 4_566 ?
Cl4 C45 Cl5 86.0(8) . 4_566 ?
Cl5 C45 Cl5 125.4(14) . 4_566 ?
Cl4 C45 Cl6 96.0(11) 4_566 4_566 ?
Cl4 C45 Cl6 74.9(11) . 4_566 ?
Cl5 C45 Cl6 122.2(11) . 4_566 ?
Cl5 C45 Cl6 111.5(9) 4_566 4_566 ?
Cl4 C45 Cl6 74.9(11) 4_566 . ?
Cl4 C45 Cl6 96.0(11) . . ?
Cl5 C45 Cl6 111.5(9) . . ?
Cl5 C45 Cl6 122.2(11) 4_566 . ?
Cl6 Cl6 C45 78.6(6) 4_566 . ?
Cl6 Cl6 Cl4 126.0(18) 4_566 4_566 ?
C45 Cl6 Cl4 51.6(6) . 4_566 ?

loop_
_geom_bond_atom_site_label_1
_geom_bond_atom_site_label_2
_geom_bond_distance
_geom_bond_site_symmetry_2
_geom_bond_publ_flag
N6 C28 1.325(13) . ?
N6 C29 1.341(14) . ?
N6 Cd1 2.373(8) 3_645 ?
C29 C27 1.404(17) . ?
C29 H29 0.9539 . ?
C28 C30 1.365(16) . ?
C28 H28 0.9471 . ?
Cd1 O1 2.307(12) . ?
Cd1 N5 2.340(8) 6_556 ?
Cd1 N5 2.340(8) . ?
Cd1 N6 2.373(8) 8_665 ?
Cd1 N6 2.373(8) 3_655 ?
Cd1 O4 2.38(5) . ?
Cu2 N3 1.971(9) . ?
Cu2 N4 1.976(8) . ?
Cu2 N2 1.978(8) . ?
Cu2 N1 1.985(9) . ?
N1 C4 1.373(13) . ?
N1 C1 1.375(13) . ?
N2 C9 1.388(13) . ?
N2 C6 1.416(13) . ?
N3 C14 1.392(13) . ?
N3 C11 1.393(13) . ?
N4 C16 1.376(13) . ?
N4 C19 1.407(14) . ?
C1 C20 1.387(13) . ?
C1 C2 1.437(15) . ?
C2 C3 1.365(14) . ?
C2 H2 0.9500 . ?
C3 C4 1.434(16) . ?
C3 H3 0.9500 . ?
C4 C5 1.395(13) . ?
C5 C6 1.376(14) . ?
C5 C25 1.485(14) . ?
C6 C7 1.455(13) . ?
C7 C8 1.339(15) . ?
C7 H7 0.9500 . ?
C8 C9 1.446(13) . ?
C8 H8 0.9500 . ?
C9 C10 1.383(14) . ?
C10 C11 1.390(14) . ?
C10 C26 1.523(15) . ?
C11 C12 1.410(15) . ?
C12 C13 1.364(15) . ?
C12 H12 0.9500 . ?
C13 C14 1.395(16) . ?
C13 H13 0.9500 . ?
C14 C15 1.420(14) . ?
C15 C16 1.430(15) . ?
C15 C31 1.442(14) . ?
C16 C17 1.436(14) . ?
C17 C18 1.352(15) . ?
C17 H17 0.9500 . ?
C18 C19 1.431(14) . ?
C18 H18 0.9500 . ?
C19 C20 1.375(15) . ?
C20 C37 1.500(16) . ?
C21 C25 1.362(16) . ?
C21 C22 1.402(15) . ?
C21 H21 0.9500 . ?
C22 N5 1.323(13) . ?
C22 H22 0.9500 . ?
N5 C23 1.353(13) . ?
C23 C24 1.347(16) . ?
C23 H23 0.9500 . ?
C24 C25 1.435(15) . ?
C24 H24 0.9500 . ?
C26 C30 1.367(16) . ?
C26 C27 1.411(16) . ?
C27 H27 0.9500 . ?
C30 H30 0.9500 . ?
C31 C32 1.377(14) . ?
C31 C36 1.391(16) . ?
C32 C33 1.382(15) . ?
C32 H32 0.9500 . ?
C33 C34 1.358(18) . ?
C33 H33 0.9500 . ?
C34 C35 1.386(18) . ?
C34 H34 0.9500 . ?
C35 C36 1.379(16) . ?
C35 H35 0.9500 . ?
C36 H36 0.9500 . ?
C37 C38 1.357(18) . ?
C37 C42 1.371(19) . ?
C38 C39 1.440(18) . ?
C38 H38 0.9500 . ?
C39 C40 1.289(19) . ?
C39 H39 0.9500 . ?
C40 C41 1.393(19) . ?
C40 H40 0.9500 . ?
C41 C42 1.372(18) . ?
C41 H41 0.9500 . ?
C42 H42 0.9500 . ?
N7 O3 1.235(14) . ?
N7 O2 1.248(15) . ?
N7 O1 1.257(14) . ?
N8 O4 0.66(7) . ?
N8 O5 1.328(19) 6_556 ?
N8 O5 1.328(19) . ?
O4 O5 1.81(5) 6_556 ?
O4 O5 1.81(5) . ?
N9 O7 1.208(17) . ?
N9 O8 1.233(17) . ?
N9 O6 1.253(17) . ?
C43 Cl2 1.72(3) . ?
C43 Cl1 1.78(2) 6_556 ?
C43 Cl1 1.78(2) . ?
C44 O9 1.33(4) . ?
Cl5 C45 1.682(11) . ?
Cl5 Cl4 2.29(2) 4_566 ?
Cl4 C45 1.677(13) . ?
Cl4 Cl6 2.07(3) 4_566 ?
Cl4 Cl5 2.29(2) 4_566 ?
C45 Cl4 1.677(13) 4_566 ?
C45 Cl5 1.682(11) 4_566 ?
C45 Cl6 1.720(18) 4_566 ?
C45 Cl6 1.720(18) . ?
Cl6 Cl6 0.68(3) 4_566 ?
Cl6 Cl4 2.07(3) 4_566 ?
